data_2005080
loop_
_publ_author_name
'Moreno-Fuquen, R.'
'do Gambardella, M. T.'
'de Santos, R. H.'

_publ_contact_author
;
    Dr Rodolfo Moreno-Fuquen
    Depto. Qu\'imica - Universidad del Valle
    Apartado 25360, Cali, Valle
    Colombia
;
_publ_section_title
;
 1:1 Complex Formed by 2-Picoline <i>N</i>-Oxide and 4-Nitrophenol
;
_journal_issue 7
_journal_name_full 'Acta Crystallographica Section C'
_journal_page_first 1745
_journal_page_last 1747
_journal_paper_doi 10.1107/S0108270196000066
_journal_volume 52
_journal_year 1996
_chemical_formula_moiety 'C6 H7 N O, C6 H5 N O3'
_chemical_formula_sum 'C12 H12 N2 O4'
_chemical_formula_weight 248.24
_space_group_crystal_system monoclinic
_space_group_IT_number 14
_space_group_name_Hall '-P 2ybc'
_space_group_name_H-M_alt 'P 1 21/c 1'
_atom_type_scat_source
;
 International Tables for X-ray Crystallography (1974, Vol. IV, Tables 2.2.A)
;
_cell_angle_alpha 90.00
_cell_angle_beta 107.200(10)
_cell_angle_gamma 90.00
_cell_formula_units_Z 4
_cell_length_a 10.9215(10)
_cell_length_b 9.540(2)
_cell_length_c 11.9604(10)
_cell_measurement_reflns_used 25
_cell_measurement_temperature 295
_cell_measurement_theta_max 18.15
_cell_measurement_theta_min 10.13
_cell_volume 1190.4(3)
_computing_cell_refinement 'CAD-4 Software'
_computing_data_collection 'CAD-4 Software (Enraf-Nonius, 1989)'
_computing_data_reduction 'VAXSDP (Frenz, 1978)'
_computing_molecular_graphics 'ORTEPII (Johnson, 1976)'
_computing_publication_material VAXSDP
_computing_structure_refinement 'SHELXL93 (Sheldrick, 1993)'
_computing_structure_solution 'SHELXS86 (Sheldrick, 1985)'
_diffrn_ambient_temperature 295
_diffrn_measurement_device 'Enraf-Nonius CAD-4'
_diffrn_measurement_method \w/2\q
_diffrn_radiation_type MoK\a
_diffrn_radiation_wavelength 0.71073
_diffrn_reflns_av_R_equivalents 0.030
_diffrn_reflns_av_sigmaI/netI 0.0230
_diffrn_reflns_limit_h_max 11
_diffrn_reflns_limit_h_min -11
_diffrn_reflns_limit_k_max 11
_diffrn_reflns_limit_k_min 0
_diffrn_reflns_limit_l_max 14
_diffrn_reflns_limit_l_min 0
_diffrn_reflns_number 2365
_diffrn_reflns_theta_max 34.21
_diffrn_reflns_theta_min 3.08
_diffrn_standards_decay_% 1.37
_diffrn_standards_interval_time 120
_diffrn_standards_number 3
_exptl_absorpt_coefficient_mu 0.106
_exptl_absorpt_correction_type none
_exptl_crystal_colour Colourless
_exptl_crystal_density_diffrn 1.385
_exptl_crystal_density_method 'not measured'
_exptl_crystal_description 'Transparent prisms'
_exptl_crystal_F_000 520
_exptl_crystal_size_max 0.65
_exptl_crystal_size_mid 0.35
_exptl_crystal_size_min 0.35
_refine_diff_density_max 0.247
_refine_diff_density_min -0.232
_refine_ls_extinction_coef 0.0251(19)
_refine_ls_extinction_method 'SHELXL93 (Sheldrick, 1993)'
_refine_ls_goodness_of_fit_all 3.302
_refine_ls_goodness_of_fit_obs 3.934
_refine_ls_hydrogen_treatment noref
_refine_ls_matrix_type full
_refine_ls_number_parameters 167
_refine_ls_number_reflns 1476
_refine_ls_number_restraints 0
_refine_ls_restrained_S_all 3.302
_refine_ls_restrained_S_obs 3.934
_refine_ls_R_factor_all 0.0978
_refine_ls_R_factor_obs 0.055
_refine_ls_shift/esd_max -0.002
_refine_ls_shift/esd_mean 0.000
_refine_ls_structure_factor_coef Fsqd
_refine_ls_weighting_details 'w = 1/[\s^2^(Fo^2^)+(0.0092P)^2^] where P = (Fo^2^+2Fc^2^)/3'
_refine_ls_weighting_scheme calc
_refine_ls_wR_factor_all 0.1144
_refine_ls_wR_factor_obs 0.107
_reflns_number_observed 1476
_reflns_number_total 2273
_reflns_observed_criterion 'I > 2.0\s(I)'
_cod_data_source_file bk1163.cif
_cod_data_source_block default
_cod_depositor_comments
;
 Updating space group information and adding the symmetry operation list.

 Antanas Vaitkus,
 2018-06-15

The following automatic conversions were performed:

'_refine_ls_weighting_scheme' value 'calc w =
1/[\s^2^(Fo^2^)+(0.0092P)^2^] where P = (Fo^2^+2Fc^2^)/3' was changed
to 'calc'. New tag '_refine_ls_weighting_details' was created. The
value of the new tag was set to 'w = 1/[\s^2^(Fo^2^)+(0.0092P)^2^]
where P = (Fo^2^+2Fc^2^)/3'.

Automatic conversion script
Id: cif_fix_values 3143 2015-03-26 13:38:13Z robertas 
;
_cod_original_cell_volume 1190.5(3)
_cod_original_sg_symbol_H-M 'P 21/c'
_cod_database_code 2005080

loop_
_space_group_symop_id
_space_group_symop_operation_xyz
1 x,y,z
2 -x,y+1/2,-z+1/2
3 -x,-y,-z
4 x,-y+1/2,z+1/2

loop_
_atom_site_aniso_label
_atom_site_aniso_U_11
_atom_site_aniso_U_22
_atom_site_aniso_U_33
_atom_site_aniso_U_12
_atom_site_aniso_U_13
_atom_site_aniso_U_23
C1 0.0344(13) 0.057(2) 0.0405(15) -0.0047(13) 0.0028(11) 0.0044(13)
C2 0.047(2) 0.061(2) 0.047(2) -0.0080(15) 0.0090(13) -0.0090(14)
C3 0.042(2) 0.051(2) 0.063(2) 0.0030(13) 0.0118(13) -0.0042(14)
C4 0.0390(14) 0.046(2) 0.051(2) -0.0045(13) -0.0006(12) 0.0002(13)
C5 0.048(2) 0.056(2) 0.046(2) 0.0023(14) -0.0017(12) -0.0094(13)
C6 0.0387(14) 0.058(2) 0.053(2) 0.0037(12) 0.0037(12) -0.0011(14)
O1 0.0596(13) 0.106(2) 0.078(2) 0.0240(13) -0.0114(11) 0.0030(13)
O2 0.0737(14) 0.132(2) 0.0422(12) -0.0097(14) -0.0038(10) -0.0125(13)
O3 0.0476(10) 0.0676(13) 0.0632(13) 0.0064(10) -0.0158(9) 0.0007(10)
N1 0.0448(14) 0.085(2) 0.0473(15) -0.0079(14) 0.0024(11) 0.0064(14)
C7 0.051(2) 0.066(2) 0.042(2) 0.0112(15) 0.0051(12) 0.0092(14)
C8 0.066(2) 0.055(2) 0.063(2) 0.008(2) 0.026(2) 0.0109(15)
C9 0.047(2) 0.058(2) 0.071(2) -0.0048(14) 0.0135(15) -0.010(2)
C10 0.0410(15) 0.060(2) 0.046(2) -0.0034(13) 0.0028(12) -0.0059(14)
C11 0.0375(13) 0.053(2) 0.0366(13) 0.0031(12) 0.0016(11) -0.0035(12)
C12 0.053(2) 0.080(2) 0.046(2) -0.004(2) 0.0019(13) 0.010(2)
O4 0.0451(11) 0.0860(14) 0.0521(12) -0.0184(10) -0.0047(8) -0.0021(10)
N2 0.0351(11) 0.0556(13) 0.0400(12) -0.0008(11) 0.0017(9) -0.0014(11)

loop_
_atom_site_label
_atom_site_occupancy
_atom_site_fract_x
_atom_site_fract_y
_atom_site_fract_z
_atom_site_U_iso_or_equiv
_atom_site_thermal_displace_type
_atom_site_calc_flag
_atom_site_refinement_flags
_atom_site_type_symbol
C1 1 .6353(2) .0895(3) .4720(2) .0459(6) Uani d . C
C2 1 .5535(2) .1932(3) .4823(2) .0526(7) Uani d . C
H2 1 .5681 .2429 .5519 .076 Uiso calc R H
C3 1 .4483(2) .2233(3) .3875(2) .0529(7) Uani d . C
H3 1 .3908 .2929 .3931 .076 Uiso calc R H
C4 1 .4294(2) .1489(3) .2843(2) .0482(7) Uani d . C
C5 1 .5138(2) .0455(3) .2753(2) .0530(7) Uani d . C
H5 1 .5009 -0.0031 .2053 .076 Uiso calc R H
C6 1 .6181(2) .0138(3) .3708(2) .0521(7) Uani d . C
H6 1 .6750 -0.0570 .3664 .076 Uiso calc R H
O1 1 .8164(2) -.0406(2) .5638(2) .0880(7) Uani d . O
O2 1 .7664(2) .1316(3) .6586(2) .0872(8) Uani d . O
O3 1 .3250(2) .1825(2) .1930(2) .0664(6) Uani d . O
N1 1 .7474(2) .0574(3) .5724(2) .0613(7) Uani d . N
H3O 1 .322(2) .110(3) .124(2) .076 Uiso d . H
C7 1 .1904(2) -0.1475(3) .0759(2) .0548(7) Uani d . C
H7 1 .2575 -0.1533 .1450 .076 Uiso calc R H
C8 1 .0862(3) -0.2315(3) .0614(2) .0599(8) Uani d . C
H8 1 .0814 -0.2933 .1201 .076 Uiso calc R H
C9 1 -.0133(2) -0.2235(3) -.0428(2) .0595(8) Uani d . C
H9 1 -0.0855 -0.2799 -0.0550 .076 Uiso calc R H
C10 1 -.0027(2) -0.1320(3) -0.1258(2) .0511(7) Uani d . C
H10 1 -0.0691 -0.1260 -0.1954 .076 Uiso calc R H
C11 1 .1026(2) -.0477(3) -0.1109(2) .0444(6) Uani d . C
C12 1 .1219(2) .0537(3) -0.1966(2) .0627(8) Uani d G C
H121 1 .0357 .0484 -0.2697 .076 Uiso calc G H
H122 1 .2032 .0233 -0.2252 .076 Uiso calc G H
H123 1 .1354 .1595 -0.1632 .076 Uiso calc G H
O4 1 .2997(2) .0255(2) .01009(15) .0652(6) Uani d . O
N2 1 .1983(2) -.0571(2) -.0068(2) .0456(5) Uani d . N

loop_
_geom_angle_atom_site_label_1
_geom_angle_atom_site_label_2
_geom_angle_atom_site_label_3
_geom_angle
_geom_angle_publ_flag
C6 C1 C2 122.6(2) y
C6 C1 N1 118.3(2) y
C2 C1 N1 119.2(2) y
C3 C2 C1 119.0(2) y
C2 C3 C4 119.5(2) y
O3 C4 C5 121.7(2) y
O3 C4 C3 117.5(2) y
C5 C4 C3 120.7(2) y
C6 C5 C4 119.8(2) y
C1 C6 C5 118.4(2) y
O2 N1 O1 124.1(2) y
O2 N1 C1 117.5(3) y
O1 N1 C1 118.3(2) y
N2 C7 C8 121.5(2) y
C9 C8 C7 118.9(3) y
C10 C9 C8 118.6(2) y
C11 C10 C9 122.2(2) y
N2 C11 C10 117.7(2) y
N2 C11 C12 116.6(2) y
C10 C11 C12 125.7(2) y
O4 N2 C7 120.4(2) y
O4 N2 C11 118.6(2) y
C7 N2 C11 121.0(2) y

loop_
_geom_bond_atom_site_label_1
_geom_bond_atom_site_label_2
_geom_bond_distance
_geom_bond_publ_flag
C1 C6 1.374(3) y
C1 C2 1.362(3) y
C1 N1 1.472(3) y
C2 C3 1.385(3) y
C3 C4 1.385(3) y
C4 O3 1.364(3) y
C4 C5 1.376(3) y
C5 C6 1.387(3) y
O1 N1 1.225(3) y
O2 N1 1.217(3) y
C7 N2 1.335(3) y
C7 C8 1.360(3) y
C8 C9 1.392(3) y
C9 C10 1.353(3) y
C10 C11 1.371(3) y
C11 N2 1.372(3) y
C11 C12 1.469(3) y
O4 N2 1.324(2) y
